data_1511937
loop_
_publ_author_name
'Scales, Stephanie'
'Johnson, Sarah'
'Hu, Qiyue'
'Do, Quyen-Quyen'
'Richardson, Paul'
'Wang, Fen'
'Braganza, John'
'Ren, Shijian'
'Wan, Yadong'
'Zheng, Baojiang'
'Faizi, Darius'
'McAlpine, Indrawan'

_publ_section_title
;
 Studies on the Regioselective Nucleophilic Aromatic Substitution (SNAr)
 Reaction of 2-Substituted 3,5-Dichloropyrazines
;
_journal_issue 9
_journal_name_full 'Organic Letters'
_journal_page_first 2156
_journal_paper_doi 10.1021/ol4006695
_journal_volume 15
_journal_year 2013
_chemical_formula_sum 'C7 H7 Cl F3 N3 O'
_chemical_formula_weight 241.61
_chemical_name_systematic
; 
 ? 
;
_space_group_IT_number 61
_symmetry_cell_setting orthorhombic
_symmetry_space_group_name_Hall '-P 2ac 2ab'
_symmetry_space_group_name_H-M 'P b c a'
_atom_sites_solution_hydrogens geom
_atom_sites_solution_primary direct
_atom_sites_solution_secondary difmap
_audit_creation_method SHELXL-97
_cell_angle_alpha 90.00
_cell_angle_beta 90.00
_cell_angle_gamma 90.00
_cell_formula_units_Z 16
_cell_length_a 16.3661(6)
_cell_length_b 6.7959(2)
_cell_length_c 33.9544(12)
_cell_measurement_reflns_used 7832
_cell_measurement_temperature 90(2)
_cell_measurement_theta_max 68.14
_cell_measurement_theta_min 3.75
_cell_volume 3776.5(2)
_computing_cell_refinement 'Bruker SAINT'
_computing_data_collection 'Bruker APEX2'
_computing_data_reduction 'Bruker SAINT'
_computing_molecular_graphics 'Bruker SHELXTL'
_computing_publication_material 'Bruker SHELXTL'
_computing_structure_refinement 'SHELXL-97 (Sheldrick, 2008)'
_computing_structure_solution 'SHELXS-97 (Sheldrick, 2008)'
_diffrn_ambient_temperature 90(2)
_diffrn_measured_fraction_theta_full 0.988
_diffrn_measured_fraction_theta_max 0.980
_diffrn_measurement_device_type 'Bruker APEX-II CCD'
_diffrn_measurement_method '\f and \w scans'
_diffrn_radiation_monochromator graphite
_diffrn_radiation_source 'fine-focus sealed tube'
_diffrn_radiation_type CuK\a
_diffrn_radiation_wavelength 1.54178
_diffrn_reflns_av_R_equivalents 0.0405
_diffrn_reflns_av_sigmaI/netI 0.0307
_diffrn_reflns_limit_h_max 19
_diffrn_reflns_limit_h_min -15
_diffrn_reflns_limit_k_max 7
_diffrn_reflns_limit_k_min -8
_diffrn_reflns_limit_l_max 40
_diffrn_reflns_limit_l_min -40
_diffrn_reflns_number 16261
_diffrn_reflns_theta_full 60.00
_diffrn_reflns_theta_max 68.33
_diffrn_reflns_theta_min 3.75
_exptl_absorpt_coefficient_mu 3.894
_exptl_absorpt_correction_T_max 0.7458
_exptl_absorpt_correction_T_min 0.5927
_exptl_absorpt_correction_type multi-scan
_exptl_absorpt_process_details SADASB
_exptl_crystal_colour Colorless
_exptl_crystal_density_diffrn 1.700
_exptl_crystal_density_meas ?
_exptl_crystal_density_method 'not measured'
_exptl_crystal_description Needle
_exptl_crystal_F_000 1952
_exptl_crystal_size_max 0.15
_exptl_crystal_size_mid 0.11
_exptl_crystal_size_min 0.08
_refine_diff_density_max 0.260
_refine_diff_density_min -0.314
_refine_diff_density_rms 0.052
_refine_ls_extinction_coef 0.00019(3)
_refine_ls_extinction_expression Fc^*^=kFc[1+0.001xFc^2^\l^3^/sin(2\q)]^-1/4^
_refine_ls_extinction_method SHELXL
_refine_ls_goodness_of_fit_ref 1.028
_refine_ls_hydrogen_treatment constr
_refine_ls_matrix_type full
_refine_ls_number_parameters 274
_refine_ls_number_reflns 3394
_refine_ls_number_restraints 0
_refine_ls_restrained_S_all 1.028
_refine_ls_R_factor_all 0.0368
_refine_ls_R_factor_gt 0.0300
_refine_ls_shift/su_max 0.001
_refine_ls_shift/su_mean 0.000
_refine_ls_structure_factor_coef Fsqd
_refine_ls_weighting_details 'calc w=1/[\s^2^(Fo^2^)+(0.0379P)^2^+1.6004P] where P=(Fo^2^+2Fc^2^)/3'
_refine_ls_weighting_scheme calc
_refine_ls_wR_factor_gt 0.0723
_refine_ls_wR_factor_ref 0.0760
_reflns_number_gt 2950
_reflns_number_total 3394
_reflns_threshold_expression >2sigma(I)
_cod_data_source_file ol4006695_si_001.cif
_cod_data_source_block chloro_methoxy_trifluoroethyl_pyrazinamine
_cod_depositor_comments
;
The following automatic conversions were performed:

'_symmetry_cell_setting' value 'Orthorhombic' changed to
'orthorhombic' according to
/home/saulius/struct/CIF-dictionaries/cif_core.dic dictionary named
'cif_core.dic' version 2.4.2 from 2011-04-26.

Automatic conversion script
Id: cif_fix_values 1891 2012-01-12 08:04:46Z andrius 

The following automatic conversions were performed:

'_exptl_crystal_density_meas' value 'not measured' was changed to '?'
- the value is perceived as not measured.

Automatic conversion script
Id: cif_fix_values 3008 2015-01-20 13:52:24Z robertas 
;
_cod_original_sg_symbol_H-M Pbca
_cod_database_code 1511937

loop_
_symmetry_equiv_pos_as_xyz
'x, y, z'
'x+1/2, -y+1/2, -z'
'-x, y+1/2, -z+1/2'
'-x+1/2, -y, z+1/2'
'-x, -y, -z'
'-x-1/2, y-1/2, z'
'x, -y-1/2, z-1/2'
'x-1/2, y, -z-1/2'

loop_
_atom_site_label
_atom_site_type_symbol
_atom_site_fract_x
_atom_site_fract_y
_atom_site_fract_z
_atom_site_U_iso_or_equiv
_atom_site_adp_type
_atom_site_occupancy
_atom_site_symmetry_multiplicity
_atom_site_calc_flag
_atom_site_refinement_flags
Cl1 Cl 0.94588(2) 0.18874(6) 0.735726(12) 0.02097(12) Uani 1 1 d .
F1 F 0.53993(6) 0.31149(17) 0.66775(3) 0.0253(2) Uani 1 1 d .
F2 F 0.61570(7) 0.19637(16) 0.62118(3) 0.0225(2) Uani 1 1 d .
F3 F 0.66150(7) 0.42312(16) 0.65959(3) 0.0250(2) Uani 1 1 d .
O1 O 0.62626(7) 0.21301(19) 0.80352(3) 0.0195(3) Uani 1 1 d .
N1 N 0.78639(9) 0.1778(2) 0.73283(4) 0.0152(3) Uani 1 1 d .
N2 N 0.76623(9) 0.2275(2) 0.81401(4) 0.0184(3) Uani 1 1 d .
N3 N 0.64492(8) 0.1611(2) 0.72623(4) 0.0170(3) Uani 1 1 d .
H3N H 0.5968 0.1845 0.7368 0.020 Uiso 1 1 calc R
C1 C 0.84953(10) 0.1961(2) 0.75770(5) 0.0165(3) Uani 1 1 d .
C2 C 0.84211(10) 0.2204(3) 0.79739(5) 0.0185(3) Uani 1 1 d .
H2 H 0.8895 0.2324 0.8134 0.022 Uiso 1 1 calc R
C3 C 0.70392(10) 0.2092(2) 0.79052(5) 0.0152(3) Uani 1 1 d .
C4 C 0.71272(10) 0.1829(2) 0.74883(5) 0.0146(3) Uani 1 1 d .
C5 C 0.61532(12) 0.2295(3) 0.84559(5) 0.0292(4) Uani 1 1 d .
H5A H 0.6424 0.1188 0.8587 0.044 Uiso 1 1 calc R
H5B H 0.5569 0.2274 0.8518 0.044 Uiso 1 1 calc R
H5C H 0.6392 0.3534 0.8548 0.044 Uiso 1 1 calc R
C6 C 0.64875(10) 0.1013(3) 0.68560(5) 0.0181(3) Uani 1 1 d .
H6A H 0.6162 -0.0201 0.6820 0.022 Uiso 1 1 calc R
H6B H 0.7061 0.0712 0.6786 0.022 Uiso 1 1 calc R
C7 C 0.61676(10) 0.2587(3) 0.65875(5) 0.0175(3) Uani 1 1 d .
Cl1' Cl 0.94166(3) 0.26769(6) 0.915316(12) 0.02279(12) Uani 1 1 d .
F1' F 0.80793(6) 0.20385(16) 1.10846(3) 0.0242(2) Uani 1 1 d .
F2' F 0.93306(6) 0.30451(17) 1.10560(3) 0.0254(2) Uani 1 1 d .
F3' F 0.88748(6) 0.09839(15) 1.06244(3) 0.0212(2) Uani 1 1 d .
O1' O 0.63517(7) 0.30716(18) 0.99532(3) 0.0177(3) Uani 1 1 d .
N1' N 0.84989(9) 0.3183(2) 0.97772(4) 0.0159(3) Uani 1 1 d .
N2' N 0.70341(9) 0.2611(2) 0.93599(4) 0.0167(3) Uani 1 1 d .
N3' N 0.77215(9) 0.3755(2) 1.03439(4) 0.0172(3) Uani 1 1 d .
H3N' H 0.7238 0.3721 1.0457 0.021 Uiso 1 1 calc R
C1' C 0.84742(11) 0.2798(2) 0.93892(5) 0.0167(3) Uani 1 1 d .
C2' C 0.77737(11) 0.2531(2) 0.91766(5) 0.0174(3) Uani 1 1 d .
H2' H 0.7803 0.2290 0.8901 0.021 Uiso 1 1 calc R
C3' C 0.70410(10) 0.2971(2) 0.97365(5) 0.0146(3) Uani 1 1 d .
C4' C 0.77773(10) 0.3306(2) 0.99533(5) 0.0149(3) Uani 1 1 d .
C5' C 0.55902(10) 0.2825(3) 0.97437(5) 0.0204(4) Uani 1 1 d .
H5A' H 0.5538 0.3858 0.9544 0.031 Uiso 1 1 calc R
H5B' H 0.5134 0.2917 0.9930 0.031 Uiso 1 1 calc R
H5C' H 0.5583 0.1533 0.9616 0.031 Uiso 1 1 calc R
C7' C 0.84221(11) 0.4282(3) 1.05785(5) 0.0179(3) Uani 1 1 d .
H7A' H 0.8287 0.5434 1.0745 0.021 Uiso 1 1 calc R
H7B' H 0.8880 0.4653 1.0403 0.021 Uiso 1 1 calc R
C8' C 0.86782(10) 0.2591(3) 1.08369(5) 0.0178(3) Uani 1 1 d .

loop_
_atom_site_aniso_label
_atom_site_aniso_U_11
_atom_site_aniso_U_22
_atom_site_aniso_U_33
_atom_site_aniso_U_23
_atom_site_aniso_U_13
_atom_site_aniso_U_12
Cl1 0.01031(19) 0.0305(2) 0.0221(2) -0.00069(15) 0.00022(14) 0.00131(15)
F1 0.0139(5) 0.0410(6) 0.0210(5) 0.0005(4) -0.0016(4) 0.0070(4)
F2 0.0258(5) 0.0309(6) 0.0109(4) -0.0006(4) -0.0031(4) 0.0003(4)
F3 0.0281(6) 0.0253(5) 0.0217(5) 0.0007(4) -0.0021(4) -0.0085(4)
O1 0.0135(6) 0.0323(7) 0.0128(6) 0.0001(5) 0.0010(4) -0.0012(5)
N1 0.0130(7) 0.0183(7) 0.0144(6) -0.0004(5) -0.0003(5) 0.0013(5)
N2 0.0168(7) 0.0237(8) 0.0146(6) 0.0003(6) -0.0019(5) -0.0010(6)
N3 0.0108(6) 0.0272(8) 0.0130(6) -0.0008(6) -0.0007(5) 0.0009(5)
C1 0.0115(8) 0.0176(8) 0.0203(8) 0.0006(6) -0.0005(6) -0.0002(6)
C2 0.0141(8) 0.0233(9) 0.0183(8) 0.0002(7) -0.0041(6) -0.0008(7)
C3 0.0149(8) 0.0167(8) 0.0140(8) 0.0005(6) 0.0000(6) -0.0009(6)
C4 0.0145(8) 0.0153(7) 0.0139(7) 0.0022(6) -0.0013(6) 0.0000(6)
C5 0.0228(9) 0.0521(13) 0.0126(8) -0.0011(8) 0.0044(7) -0.0024(9)
C6 0.0163(8) 0.0237(9) 0.0143(8) -0.0016(7) -0.0031(6) 0.0003(7)
C7 0.0132(8) 0.0255(9) 0.0138(8) -0.0026(7) -0.0007(6) -0.0016(7)
Cl1' 0.0177(2) 0.0297(2) 0.0209(2) -0.00017(16) 0.00741(15) 0.00019(16)
F1' 0.0201(5) 0.0354(6) 0.0171(5) 0.0057(4) 0.0044(4) 0.0008(4)
F2' 0.0182(5) 0.0379(6) 0.0201(5) -0.0010(4) -0.0085(4) -0.0004(4)
F3' 0.0194(5) 0.0241(5) 0.0202(5) -0.0016(4) -0.0002(4) 0.0029(4)
O1' 0.0125(6) 0.0255(6) 0.0152(5) 0.0000(5) -0.0011(4) 0.0004(5)
N1' 0.0151(7) 0.0159(7) 0.0167(7) 0.0024(5) 0.0004(5) -0.0001(5)
N2' 0.0179(7) 0.0170(7) 0.0153(7) 0.0014(5) -0.0018(5) -0.0003(6)
N3' 0.0137(7) 0.0245(8) 0.0135(6) -0.0010(6) -0.0009(5) 0.0008(6)
C1' 0.0166(8) 0.0169(8) 0.0166(8) 0.0015(6) 0.0030(6) 0.0005(6)
C2' 0.0216(9) 0.0174(8) 0.0132(7) -0.0007(6) 0.0009(6) 0.0008(7)
C3' 0.0148(8) 0.0134(7) 0.0156(7) 0.0017(6) 0.0003(6) 0.0009(6)
C4' 0.0170(8) 0.0136(7) 0.0142(7) 0.0021(6) -0.0009(6) 0.0010(6)
C5' 0.0117(8) 0.0259(9) 0.0235(8) 0.0000(7) -0.0029(6) -0.0004(7)
C7' 0.0178(8) 0.0213(8) 0.0145(7) -0.0015(6) -0.0037(6) -0.0014(7)
C8' 0.0133(8) 0.0263(9) 0.0138(7) -0.0011(7) -0.0008(6) -0.0010(6)

loop_
_atom_type_symbol
_atom_type_description
_atom_type_scat_dispersion_real
_atom_type_scat_dispersion_imag
_atom_type_scat_source
C C 0.0181 0.0091 'International Tables Vol C Tables 4.2.6.8 and 6.1.1.4'
H H 0.0000 0.0000 'International Tables Vol C Tables 4.2.6.8 and 6.1.1.4'
Cl Cl 0.3639 0.7018 'International Tables Vol C Tables 4.2.6.8 and 6.1.1.4'
F F 0.0727 0.0534 'International Tables Vol C Tables 4.2.6.8 and 6.1.1.4'
N N 0.0311 0.0180 'International Tables Vol C Tables 4.2.6.8 and 6.1.1.4'
O O 0.0492 0.0322 'International Tables Vol C Tables 4.2.6.8 and 6.1.1.4'

loop_
_geom_angle_atom_site_label_1
_geom_angle_atom_site_label_2
_geom_angle_atom_site_label_3
_geom_angle
C3 O1 C5 116.30(13)
C4 N1 C1 116.21(14)
C3 N2 C2 117.16(15)
C4 N3 C6 122.48(14)
C4 N3 H3N 118.8
C6 N3 H3N 118.8
N1 C1 C2 124.43(15)
N1 C1 Cl1 115.13(13)
C2 C1 Cl1 120.44(13)
C1 C2 N2 119.61(15)
C1 C2 H2 120.2
N2 C2 H2 120.2
N2 C3 O1 122.51(15)
N2 C3 C4 122.59(15)
O1 C3 C4 114.90(14)
N1 C4 N3 120.68(15)
N1 C4 C3 120.01(15)
N3 C4 C3 119.31(15)
O1 C5 H5A 109.5
O1 C5 H5B 109.5
H5A C5 H5B 109.5
O1 C5 H5C 109.5
H5A C5 H5C 109.5
H5B C5 H5C 109.5
N3 C6 C7 111.44(14)
N3 C6 H6A 109.3
C7 C6 H6A 109.3
N3 C6 H6B 109.3
C7 C6 H6B 109.3
H6A C6 H6B 108.0
F3 C7 F1 106.57(14)
F3 C7 F2 106.93(13)
F1 C7 F2 106.74(13)
F3 C7 C6 113.08(14)
F1 C7 C6 112.27(14)
F2 C7 C6 110.87(14)
C3' O1' C5' 116.56(13)
C4' N1' C1' 115.30(15)
C3' N2' C2' 116.64(15)
C4' N3' C7' 122.66(14)
C4' N3' H3N' 118.7
C7' N3' H3N' 118.7
N1' C1' C2' 124.66(16)
N1' C1' Cl1' 115.72(13)
C2' C1' Cl1' 119.61(13)
N2' C2' C1' 119.93(15)
N2' C2' H2' 120.0
C1' C2' H2' 120.0
N2' C3' O1' 122.55(15)
N2' C3' C4' 122.86(15)
O1' C3' C4' 114.59(14)
N1' C4' N3' 120.81(15)
N1' C4' C3' 120.55(15)
N3' C4' C3' 118.65(15)
O1' C5' H5A' 109.5
O1' C5' H5B' 109.5
H5A' C5' H5B' 109.5
O1' C5' H5C' 109.5
H5A' C5' H5C' 109.5
H5B' C5' H5C' 109.5
N3' C7' C8' 110.71(14)
N3' C7' H7A' 109.5
C8' C7' H7A' 109.5
N3' C7' H7B' 109.5
C8' C7' H7B' 109.5
H7A' C7' H7B' 108.1
F2' C8' F1' 107.35(13)
F2' C8' F3' 107.11(14)
F1' C8' F3' 106.43(14)
F2' C8' C7' 111.71(15)
F1' C8' C7' 112.00(14)
F3' C8' C7' 111.91(14)

loop_
_geom_bond_atom_site_label_1
_geom_bond_atom_site_label_2
_geom_bond_distance
Cl1 C1 1.7451(17)
F1 C7 1.343(2)
F2 C7 1.3442(19)
F3 C7 1.336(2)
O1 C3 1.346(2)
O1 C5 1.444(2)
N1 C4 1.323(2)
N1 C1 1.340(2)
N2 C3 1.301(2)
N2 C2 1.365(2)
N3 C4 1.357(2)
N3 C6 1.440(2)
N3 H3N 0.8800
C1 C2 1.363(2)
C2 H2 0.9500
C3 C4 1.434(2)
C5 H5A 0.9800
C5 H5B 0.9800
C5 H5C 0.9800
C6 C7 1.500(2)
C6 H6A 0.9900
C6 H6B 0.9900
Cl1' C1' 1.7401(17)
F1' C8' 1.345(2)
F2' C8' 1.338(2)
F3' C8' 1.348(2)
O1' C3' 1.348(2)
O1' C5' 1.445(2)
N1' C4' 1.326(2)
N1' C1' 1.344(2)
N2' C3' 1.302(2)
N2' C2' 1.362(2)
N3' C4' 1.364(2)
N3' C7' 1.442(2)
N3' H3N' 0.8800
C1' C2' 1.367(3)
C2' H2' 0.9500
C3' C4' 1.430(2)
C5' H5A' 0.9800
C5' H5B' 0.9800
C5' H5C' 0.9800
C7' C8' 1.505(2)
C7' H7A' 0.9900
C7' H7B' 0.9900

loop_
_geom_hbond_atom_site_label_D
_geom_hbond_atom_site_label_H
_geom_hbond_atom_site_label_A
_geom_hbond_distance_DH
_geom_hbond_distance_HA
_geom_hbond_distance_DA
_geom_hbond_angle_DHA
_geom_hbond_site_symmetry_A
N3 H3N Cl1 0.88 2.64 3.5093(15) 169.5 8_557
N3' H3N' F3' 0.88 2.45 3.1665(17) 138.8 6_765
